data_4300168
loop_
_publ_author_name
'Frank Osterloh'
'Brent M. Segal'
'Catalina Achim'
'R. H. Holm'

_publ_contact_author R.H.Holm
_publ_contact_author_address
;
   R.H.Holm
   Dept. of Chemistry and Chemical Biology 
   Harvard University 
   Cambridge, MA 02138
   USA
;
_publ_contact_author_email holm@chemistry.harvard.edu
_publ_section_title
;
Reduced Mono-, Di-, and Tetracubane-Type Clusters Containing the
[MoFe3S4]2+ Core Stabilized by Tertiary Phosphine Ligation
;
_journal_name_full 'Inorganic Chemistry'
_journal_page_first 980
_journal_page_last 989
_journal_paper_doi 10.1021/ic991016x
_journal_volume 39
_journal_year 2000
_chemical_formula_sum 'C316 H496 B3 Cl Fe14 Mo4 N8 O16 P12 S16'
_chemical_formula_weight 6781.35
_chemical_name_common '[{(Meida)MoFe3S4(PCy3)3}4Fe2(mu-Cl)(CH3CN)2](BPh4)3.2CH3CN'
_space_group_IT_number 130
_symmetry_cell_setting tetragonal
_symmetry_space_group_name_Hall '-P 4a 2ac'
_symmetry_space_group_name_H-M 'P 4/n c c :2'
_atom_sites_solution_hydrogens geom
_atom_sites_solution_primary direct
_atom_sites_solution_secondary difmap
_audit_creation_method SHELXL-97
_cell_angle_alpha 90.00
_cell_angle_beta 90.00
_cell_angle_gamma 90.00
_cell_formula_units_Z 4
_cell_length_a 32.9623(3)
_cell_length_b 32.9623(3)
_cell_length_c 35.6578(4)
_cell_measurement_temperature 213(2)
_cell_volume 38742.7(7)
_computing_cell_refinement 'SMART (Bruker, V4.050, 1995)'
_computing_data_collection 'ASTRO (Bruker, V4.050, 1995)'
_computing_data_reduction 'SAINT (Bruker, V5.A06, 1997)'
_computing_molecular_graphics 'SHELXTL (Bruker, 1998, ver 5.10)'
_computing_publication_material 'CIFTAB (Sheldrick, 1997)'
_computing_structure_refinement 'SHELXL-97 (Sheldrick, 1997)'
_computing_structure_solution 'SHELXS-97 (Sheldrick, 1990)'
_diffrn_ambient_temperature 213(2)
_diffrn_measured_fraction_theta_full 0.999
_diffrn_measured_fraction_theta_max 0.999
_diffrn_radiation_monochromator graphite
_diffrn_radiation_source 'fine-focus sealed tube'
_diffrn_radiation_type MoK\a
_diffrn_radiation_wavelength 0.71073
_diffrn_reflns_av_R_equivalents 0.0519
_diffrn_reflns_av_sigmaI/netI 0.0291
_diffrn_reflns_limit_h_max 35
_diffrn_reflns_limit_h_min -32
_diffrn_reflns_limit_k_max 28
_diffrn_reflns_limit_k_min -35
_diffrn_reflns_limit_l_max 38
_diffrn_reflns_limit_l_min -37
_diffrn_reflns_number 119695
_diffrn_reflns_theta_full 22.50
_diffrn_reflns_theta_max 22.50
_diffrn_reflns_theta_min 1.44
_exptl_absorpt_coefficient_mu 0.823
_exptl_absorpt_correction_T_max 0.970459
_exptl_absorpt_correction_T_min 0.777254
_exptl_absorpt_correction_type empirical
_exptl_crystal_colour black
_exptl_crystal_density_diffrn 1.217
_exptl_crystal_density_method 'not measured'
_exptl_crystal_description rectangular-block
_exptl_crystal_F_000 14980
_exptl_crystal_size_max 0.40
_exptl_crystal_size_mid 0.40
_exptl_crystal_size_min 0.35
_refine_diff_density_max 1.462
_refine_diff_density_min -0.453
_refine_diff_density_rms 0.113
_refine_ls_extinction_method none
_refine_ls_goodness_of_fit_ref 1.075
_refine_ls_hydrogen_treatment mixed
_refine_ls_matrix_type full
_refine_ls_number_parameters 944
_refine_ls_number_reflns 12682
_refine_ls_number_restraints 0
_refine_ls_restrained_S_all 1.075
_refine_ls_R_factor_all 0.0900
_refine_ls_R_factor_gt 0.0684
_refine_ls_shift/su_max 0.025
_refine_ls_shift/su_mean 0.002
_refine_ls_structure_factor_coef Fsqd
_refine_ls_weighting_details 'calc w=1/[\s^2^(Fo^2^)+(0.1200P)^2^+247.3292P] where P=(Fo^2^+2Fc^2^)/3'
_refine_ls_weighting_scheme calc
_refine_ls_wR_factor_gt 0.2129
_refine_ls_wR_factor_ref 0.2373
_reflns_number_gt 9872
_reflns_number_total 12682
_reflns_threshold_expression >2sigma(I)
_cod_original_sg_symbol_H-M 'P 4/n c c'
_cod_database_code 4300168

loop_
_symmetry_equiv_pos_as_xyz
'x, y, z'
'-x+1/2, -y+1/2, z'
'-y+1/2, x, z'
'y, -x+1/2, z'
'-x, y+1/2, -z+1/2'
'x+1/2, -y, -z+1/2'
'y+1/2, x+1/2, -z+1/2'
'-y, -x, -z+1/2'
'-x, -y, -z'
'x-1/2, y-1/2, -z'
'y-1/2, -x, -z'
'-y, x-1/2, -z'
'x, -y-1/2, z-1/2'
'-x-1/2, y, z-1/2'
'-y-1/2, -x-1/2, z-1/2'
'y, x, z-1/2'

loop_
_atom_site_label
_atom_site_type_symbol
_atom_site_fract_x
_atom_site_fract_y
_atom_site_fract_z
_atom_site_U_iso_or_equiv
_atom_site_adp_type
_atom_site_occupancy
_atom_site_symmetry_multiplicity
_atom_site_calc_flag
_atom_site_refinement_flags
_atom_site_disorder_assembly
_atom_site_disorder_group
Mo1 Mo 0.373033(18) 0.360168(19) -0.350957(17) 0.0314(2) Uani 1 1 d . . .
Fe1 Fe 0.45191(3) 0.38015(3) -0.34794(3) 0.0394(3) Uani 1 1 d . . .
Fe2 Fe 0.39781(3) 0.42594(3) -0.31391(3) 0.0401(3) Uani 1 1 d . . .
Fe3 Fe 0.40205(3) 0.42356(3) -0.38860(3) 0.0378(3) Uani 1 1 d . . .
Fe4 Fe 0.2500 0.2500 -0.42154(5) 0.0266(5) Uani 1 4 d S . .
Fe5 Fe 0.2500 0.2500 -0.28025(5) 0.0271(5) Uani 1 4 d S . .
S1 S 0.34566(6) 0.42624(6) -0.35380(5) 0.0377(5) Uani 1 1 d . . .
S2 S 0.41988(6) 0.35833(6) -0.40029(5) 0.0371(5) Uani 1 1 d . . .
S3 S 0.41512(6) 0.36254(6) -0.29731(6) 0.0412(5) Uani 1 1 d . . .
S4 S 0.44932(7) 0.44952(7) -0.34821(6) 0.0495(5) Uani 1 1 d . . .
P1 P 0.52120(6) 0.35637(7) -0.34657(6) 0.0445(5) Uani 1 1 d . . .
P2 P 0.37398(7) 0.46240(7) -0.26194(6) 0.0490(6) Uani 1 1 d . . .
P3 P 0.39096(7) 0.45257(6) -0.44931(6) 0.0452(5) Uani 1 1 d . . .
N1 N 0.37481(17) 0.29046(17) -0.34986(16) 0.0319(14) Uani 1 1 d . . .
N2 N 0.2500 0.2500 -0.4806(4) 0.042(3) Uani 1 4 d S . .
N3 N 0.2500 0.2500 -0.2215(3) 0.034(3) Uani 1 4 d S . .
O1 O 0.32685(14) 0.34272(14) -0.38957(13) 0.0345(12) Uani 1 1 d . . .
O2 O 0.29576(15) 0.29390(15) -0.42081(13) 0.0367(12) Uani 1 1 d . . .
O3 O 0.32484(14) 0.34393(15) -0.31414(14) 0.0381(12) Uani 1 1 d . . .
O4 O 0.29371(14) 0.29620(14) -0.28118(13) 0.0336(11) Uani 1 1 d . . .
Cl1 Cl 0.2500 0.2500 -0.35109(10) 0.0386(9) Uani 1 4 d S . .
C1 C 0.3226(2) 0.3057(2) -0.39876(19) 0.0317(17) Uani 1 1 d . . .
C2 C 0.3535(2) 0.2764(2) -0.3845(2) 0.0391(18) Uani 1 1 d . . .
H2A H 0.3736 0.2716 -0.4042 0.047 Uiso 1 1 calc R . .
H2B H 0.3401 0.2504 -0.3792 0.047 Uiso 1 1 calc R . .
C3 C 0.3521(2) 0.2777(2) -0.3157(2) 0.0402(19) Uani 1 1 d . . .
H3A H 0.3390 0.2516 -0.3208 0.048 Uiso 1 1 calc R . .
H3B H 0.3716 0.2735 -0.2953 0.048 Uiso 1 1 calc R . .
C4 C 0.3208(2) 0.3069(2) -0.3030(2) 0.0335(17) Uani 1 1 d . . .
C5 C 0.4157(2) 0.2710(2) -0.3489(2) 0.0408(19) Uani 1 1 d . . .
H5A H 0.4126 0.2418 -0.3485 0.061 Uiso 1 1 calc R . .
H5B H 0.4301 0.2797 -0.3266 0.061 Uiso 1 1 calc R . .
H5C H 0.4309 0.2790 -0.3710 0.061 Uiso 1 1 calc R . .
C6 C 0.5377(3) 0.3433(3) -0.2988(2) 0.054(2) Uani 1 1 d . . .
H6A H 0.5665 0.3349 -0.3002 0.064 Uiso 1 1 calc R . .
C7 C 0.5353(3) 0.3796(3) -0.2726(3) 0.067(3) Uani 1 1 d . . .
H7A H 0.5072 0.3892 -0.2714 0.080 Uiso 1 1 calc R . .
H7B H 0.5520 0.4017 -0.2826 0.080 Uiso 1 1 calc R . .
C8 C 0.5498(4) 0.3691(4) -0.2332(3) 0.096(4) Uani 1 1 d . . .
H8A H 0.5464 0.3927 -0.2168 0.116 Uiso 1 1 calc R . .
H8B H 0.5787 0.3621 -0.2339 0.116 Uiso 1 1 calc R . .
C9 C 0.5255(4) 0.3335(4) -0.2177(3) 0.092(4) Uani 1 1 d . . .
H9A H 0.5359 0.3263 -0.1929 0.111 Uiso 1 1 calc R . .
H9B H 0.4970 0.3416 -0.2148 0.111 Uiso 1 1 calc R . .
C10 C 0.5279(4) 0.2969(3) -0.2431(3) 0.079(3) Uani 1 1 d . . .
H10A H 0.5108 0.2751 -0.2331 0.095 Uiso 1 1 calc R . .
H10B H 0.5559 0.2870 -0.2441 0.095 Uiso 1 1 calc R . .
C11 C 0.5138(3) 0.3079(3) -0.2822(3) 0.056(2) Uani 1 1 d . . .
H11A H 0.4850 0.3150 -0.2814 0.067 Uiso 1 1 calc R . .
H11B H 0.5168 0.2842 -0.2986 0.067 Uiso 1 1 calc R . .
C12 C 0.5583(3) 0.3954(3) -0.3624(3) 0.058(2) Uani 1 1 d . . .
H12A H 0.5569 0.4174 -0.3436 0.069 Uiso 1 1 calc R . .
C13 C 0.5469(3) 0.4144(3) -0.3990(3) 0.071(3) Uani 1 1 d . . .
H13A H 0.5191 0.4248 -0.3974 0.085 Uiso 1 1 calc R . .
H13B H 0.5475 0.3937 -0.4188 0.085 Uiso 1 1 calc R . .
C14 C 0.5753(3) 0.4485(3) -0.4093(4) 0.086(4) Uani 1 1 d . . .
H14A H 0.5678 0.4590 -0.4341 0.103 Uiso 1 1 calc R . .
H14B H 0.5721 0.4706 -0.3912 0.103 Uiso 1 1 calc R . .
C15 C 0.6179(3) 0.4356(4) -0.4100(3) 0.082(3) Uani 1 1 d . . .
H15A H 0.6353 0.4592 -0.4145 0.099 Uiso 1 1 calc R . .
H15B H 0.6220 0.4164 -0.4306 0.099 Uiso 1 1 calc R . .
C16 C 0.6296(3) 0.4163(5) -0.3744(4) 0.104(5) Uani 1 1 d . . .
H16A H 0.6291 0.4368 -0.3545 0.125 Uiso 1 1 calc R . .
H16B H 0.6575 0.4064 -0.3766 0.125 Uiso 1 1 calc R . .
C17 C 0.6026(3) 0.3814(4) -0.3631(3) 0.076(3) Uani 1 1 d . . .
H17A H 0.6105 0.3716 -0.3382 0.091 Uiso 1 1 calc R . .
H17B H 0.6058 0.3590 -0.3810 0.091 Uiso 1 1 calc R . .
C18 C 0.5264(3) 0.3084(3) -0.3735(3) 0.066(3) Uani 1 1 d . . .
H18A H 0.5031 0.2916 -0.3656 0.079 Uiso 1 1 calc R . .
C19 C 0.5639(4) 0.2821(3) -0.3655(4) 0.087(3) Uani 1 1 d . . .
H19A H 0.5883 0.2947 -0.3761 0.105 Uiso 1 1 calc R . .
H19B H 0.5678 0.2790 -0.3384 0.105 Uiso 1 1 calc R . .
C20 C 0.5564(5) 0.2407(4) -0.3836(6) 0.132(6) Uani 1 1 d . . .
H20A H 0.5802 0.2234 -0.3799 0.158 Uiso 1 1 calc R . .
H20B H 0.5332 0.2276 -0.3715 0.158 Uiso 1 1 calc R . .
C21 C 0.5482(5) 0.2453(5) -0.4255(5) 0.136(7) Uani 1 1 d . . .
H21A H 0.5728 0.2554 -0.4377 0.163 Uiso 1 1 calc R . .
H21B H 0.5422 0.2185 -0.4360 0.163 Uiso 1 1 calc R . .
C22 C 0.5137(4) 0.2734(5) -0.4345(4) 0.115(5) Uani 1 1 d . . .
H22A H 0.4882 0.2617 -0.4255 0.139 Uiso 1 1 calc R . .
H22B H 0.5117 0.2770 -0.4617 0.139 Uiso 1 1 calc R . .
C23 C 0.5208(3) 0.3141(4) -0.4159(3) 0.076(3) Uani 1 1 d . . .
H23A H 0.4976 0.3320 -0.4206 0.091 Uiso 1 1 calc R . .
H23B H 0.5450 0.3269 -0.4266 0.091 Uiso 1 1 calc R . .
C24 C 0.3511(3) 0.5105(3) -0.2788(3) 0.062(2) Uani 1 1 d . . .
H24A H 0.3303 0.5024 -0.2973 0.074 Uiso 1 1 calc R . .
C25 C 0.3823(4) 0.5364(3) -0.3009(3) 0.087(3) Uani 1 1 d . . .
H25A H 0.3963 0.5194 -0.3194 0.105 Uiso 1 1 calc R . .
H25B H 0.4026 0.5475 -0.2836 0.105 Uiso 1 1 calc R . .
C26 C 0.3596(5) 0.5714(4) -0.3210(4) 0.116(5) Uani 1 1 d . . .
H26A H 0.3793 0.5884 -0.3342 0.140 Uiso 1 1 calc R . .
H26B H 0.3411 0.5599 -0.3397 0.140 Uiso 1 1 calc R . .
C27 C 0.3368(5) 0.5963(4) -0.2956(5) 0.115(5) Uani 1 1 d . . .
H27A H 0.3216 0.6166 -0.3100 0.138 Uiso 1 1 calc R . .
H27B H 0.3556 0.6108 -0.2791 0.138 Uiso 1 1 calc R . .
C28 C 0.3071(4) 0.5718(4) -0.2717(4) 0.104(4) Uani 1 1 d . . .
H28A H 0.2859 0.5603 -0.2878 0.125 Uiso 1 1 calc R . .
H28B H 0.2940 0.5897 -0.2534 0.125 Uiso 1 1 calc R . .
C29 C 0.3293(3) 0.5370(3) -0.2508(3) 0.081(3) Uani 1 1 d . . .
H29A H 0.3489 0.5484 -0.2330 0.097 Uiso 1 1 calc R . .
H29B H 0.3097 0.5207 -0.2367 0.097 Uiso 1 1 calc R . .
C30 C 0.4135(3) 0.4773(3) -0.2274(3) 0.062(3) Uani 1 1 d . . .
H30A H 0.4235 0.5041 -0.2361 0.075 Uiso 1 1 calc R . .
C31 C 0.4491(3) 0.4512(4) -0.2277(3) 0.084(4) Uani 1 1 d . . .
H31A H 0.4603 0.4502 -0.2531 0.101 Uiso 1 1 calc R . .
H31B H 0.4410 0.4236 -0.2207 0.101 Uiso 1 1 calc R . .
C32 C 0.4829(3) 0.4662(5) -0.2000(3) 0.098(4) Uani 1 1 d . . .
H32A H 0.5048 0.4461 -0.1991 0.117 Uiso 1 1 calc R . .
H32B H 0.4943 0.4917 -0.2093 0.117 Uiso 1 1 calc R . .
C33 C 0.4669(3) 0.4726(4) -0.1617(3) 0.078(3) Uani 1 1 d . . .
H33A H 0.4882 0.4842 -0.1459 0.094 Uiso 1 1 calc R . .
H33B H 0.4590 0.4464 -0.1509 0.094 Uiso 1 1 calc R . .
C34 C 0.4309(4) 0.5005(4) -0.1619(3) 0.079(3) Uani 1 1 d . . .
H34A H 0.4394 0.5276 -0.1701 0.094 Uiso 1 1 calc R . .
H34B H 0.4200 0.5028 -0.1365 0.094 Uiso 1 1 calc R . .
C35 C 0.3981(3) 0.4848(3) -0.1880(2) 0.063(3) Uani 1 1 d . . .
H35A H 0.3872 0.4594 -0.1778 0.075 Uiso 1 1 calc R . .
H35B H 0.3758 0.5045 -0.1889 0.075 Uiso 1 1 calc R . .
C36 C 0.3328(3) 0.4377(3) -0.2357(2) 0.054(2) Uani 1 1 d . . .
H36A H 0.3271 0.4546 -0.2133 0.065 Uiso 1 1 calc R . .
C37 C 0.2930(3) 0.4347(3) -0.2585(3) 0.065(3) Uani 1 1 d . . .
H37A H 0.2853 0.4616 -0.2678 0.078 Uiso 1 1 calc R . .
H37B H 0.2970 0.4168 -0.2802 0.078 Uiso 1 1 calc R . .
C38 C 0.2595(3) 0.4179(3) -0.2335(3) 0.075(3) Uani 1 1 d . . .
H38A H 0.2546 0.4368 -0.2128 0.090 Uiso 1 1 calc R . .
H38B H 0.2344 0.4157 -0.2481 0.090 Uiso 1 1 calc R . .
C39 C 0.2702(3) 0.3770(4) -0.2178(3) 0.078(3) Uani 1 1 d . . .
H39A H 0.2714 0.3573 -0.2383 0.094 Uiso 1 1 calc R . .
H39B H 0.2487 0.3684 -0.2006 0.094 Uiso 1 1 calc R . .
C40 C 0.3107(4) 0.3772(4) -0.1970(3) 0.085(3) Uani 1 1 d . . .
H40A H 0.3181 0.3494 -0.1901 0.102 Uiso 1 1 calc R . .
H40B H 0.3081 0.3931 -0.1739 0.102 Uiso 1 1 calc R . .
C41 C 0.3443(3) 0.3956(3) -0.2217(3) 0.062(3) Uani 1 1 d . . .
H41A H 0.3695 0.3974 -0.2072 0.075 Uiso 1 1 calc R . .
H41B H 0.3492 0.3778 -0.2432 0.075 Uiso 1 1 calc R . .
C42 C 0.3789(3) 0.5074(3) -0.4455(3) 0.057(2) Uani 1 1 d . . .
H42A H 0.3529 0.5091 -0.4316 0.068 Uiso 1 1 calc R . .
C43 C 0.3715(4) 0.5289(3) -0.4830(3) 0.073(3) Uani 1 1 d . . .
H43A H 0.3496 0.5149 -0.4964 0.088 Uiso 1 1 calc R . .
H43B H 0.3961 0.5272 -0.4983 0.088 Uiso 1 1 calc R . .
C44 C 0.3599(4) 0.5737(3) -0.4776(4) 0.086(4) Uani 1 1 d . . .
H44A H 0.3571 0.5868 -0.5021 0.103 Uiso 1 1 calc R . .
H44B H 0.3338 0.5755 -0.4645 0.103 Uiso 1 1 calc R . .
C45 C 0.3924(4) 0.5953(3) -0.4548(3) 0.087(4) Uani 1 1 d . . .
H45A H 0.4179 0.5957 -0.4690 0.104 Uiso 1 1 calc R . .
H45B H 0.3841 0.6235 -0.4503 0.104 Uiso 1 1 calc R . .
C46 C 0.3988(4) 0.5742(3) -0.4182(3) 0.078(3) Uani 1 1 d . . .
H46A H 0.4206 0.5879 -0.4045 0.094 Uiso 1 1 calc R . .
H46B H 0.3740 0.5765 -0.4032 0.094 Uiso 1 1 calc R . .
C47 C 0.4095(3) 0.5304(3) -0.4225(3) 0.069(3) Uani 1 1 d . . .
H47A H 0.4114 0.5180 -0.3976 0.083 Uiso 1 1 calc R . .
H47B H 0.4362 0.5282 -0.4344 0.083 Uiso 1 1 calc R . .
C48 C 0.4351(3) 0.4500(3) -0.4819(2) 0.057(2) Uani 1 1 d . . .
H48A H 0.4504 0.4756 -0.4781 0.068 Uiso 1 1 calc R . .
C49 C 0.4646(3) 0.4162(3) -0.4725(3) 0.066(3) Uani 1 1 d . . .
H49A H 0.4508 0.3900 -0.4752 0.079 Uiso 1 1 calc R . .
H49B H 0.4730 0.4189 -0.4462 0.079 Uiso 1 1 calc R . .
C50 C 0.5024(3) 0.4165(3) -0.4976(3) 0.073(3) Uani 1 1 d . . .
H50A H 0.5185 0.4408 -0.4923 0.088 Uiso 1 1 calc R . .
H50B H 0.5191 0.3927 -0.4920 0.088 Uiso 1 1 calc R . .
C51 C 0.4904(3) 0.4160(3) -0.5389(3) 0.071(3) Uani 1 1 d . . .
H51A H 0.5149 0.4185 -0.5543 0.085 Uiso 1 1 calc R . .
H51B H 0.4776 0.3900 -0.5449 0.085 Uiso 1 1 calc R . .
C52 C 0.4620(3) 0.4497(3) -0.5483(3) 0.072(3) Uani 1 1 d . . .
H52A H 0.4540 0.4474 -0.5747 0.087 Uiso 1 1 calc R . .
H52B H 0.4758 0.4757 -0.5450 0.087 Uiso 1 1 calc R . .
C53 C 0.4245(3) 0.4488(3) -0.5241(2) 0.057(2) Uani 1 1 d . . .
H53A H 0.4091 0.4240 -0.5295 0.068 Uiso 1 1 calc R . .
H53B H 0.4073 0.4721 -0.5303 0.068 Uiso 1 1 calc R . .
C54 C 0.3469(3) 0.4294(2) -0.4736(2) 0.047(2) Uani 1 1 d . . .
H54A H 0.3456 0.4414 -0.4990 0.056 Uiso 1 1 calc R . .
C55 C 0.3066(3) 0.4376(3) -0.4546(3) 0.058(2) Uani 1 1 d . . .
H55A H 0.3070 0.4263 -0.4292 0.070 Uiso 1 1 calc R . .
H55B H 0.3024 0.4670 -0.4526 0.070 Uiso 1 1 calc R . .
C56 C 0.2721(3) 0.4190(3) -0.4765(3) 0.064(3) Uani 1 1 d . . .
H56A H 0.2467 0.4236 -0.4628 0.077 Uiso 1 1 calc R . .
H56B H 0.2699 0.4327 -0.5008 0.077 Uiso 1 1 calc R . .
C57 C 0.2771(3) 0.3740(3) -0.4831(3) 0.063(3) Uani 1 1 d . . .
H57A H 0.2753 0.3595 -0.4591 0.075 Uiso 1 1 calc R . .
H57B H 0.2552 0.3641 -0.4994 0.075 Uiso 1 1 calc R . .
C58 C 0.3175(3) 0.3656(3) -0.5012(3) 0.059(2) Uani 1 1 d . . .
H58A H 0.3178 0.3773 -0.5264 0.071 Uiso 1 1 calc R . .
H58B H 0.3212 0.3362 -0.5036 0.071 Uiso 1 1 calc R . .
C59 C 0.3530(3) 0.3833(3) -0.4784(3) 0.053(2) Uani 1 1 d . . .
H59A H 0.3786 0.3781 -0.4915 0.064 Uiso 1 1 calc R . .
H59B H 0.3542 0.3702 -0.4538 0.064 Uiso 1 1 calc R . .
C60 C 0.2500 0.2500 -0.5104(8) 0.117(10) Uani 1 4 d S . .
C61 C 0.2500 0.2500 -0.5516(8) 0.32(4) Uani 1 4 d S . .
C62 C 0.2500 0.2500 -0.1923(9) 0.113(9) Uani 1 4 d S . .
C63 C 0.2500 0.2500 -0.1496(8) 0.27(3) Uani 1 4 d S . .
B1 B 0.2693(6) 0.5142(6) -0.0936(5) 0.079(5) Uani 0.737(6) 1 d P . .
C64 C 0.2664(3) 0.5466(3) -0.0566(3) 0.076(4) Uani 0.737(6) 1 d PG . .
C65 C 0.3007(3) 0.5552(3) -0.0354(3) 0.083(5) Uani 0.737(6) 1 d PG . .
H65A H 0.3245 0.5399 -0.0386 0.100 Uiso 0.737(6) 1 calc PR . .
C66 C 0.2999(4) 0.5865(4) -0.0092(3) 0.105(6) Uani 0.737(6) 1 d PG . .
H66A H 0.3230 0.5923 0.0052 0.126 Uiso 0.737(6) 1 calc PR . .
C67 C 0.2647(5) 0.6092(3) -0.0044(3) 0.125(8) Uani 0.737(6) 1 d PG . .
H67A H 0.2641 0.6303 0.0133 0.150 Uiso 0.737(6) 1 calc PR . .
C68 C 0.2304(4) 0.6006(4) -0.0256(4) 0.114(7) Uani 0.737(6) 1 d PG . .
H68A H 0.2067 0.6159 -0.0223 0.137 Uiso 0.737(6) 1 calc PR . .
C69 C 0.2313(3) 0.5693(4) -0.0518(3) 0.092(5) Uani 0.737(6) 1 d PG . .
H69A H 0.2081 0.5635 -0.0661 0.110 Uiso 0.737(6) 1 calc PR . .
C70 C 0.2849(4) 0.5442(4) -0.1284(4) 0.070(4) Uani 0.737(6) 1 d P . .
C71 C 0.2572(5) 0.5654(5) -0.1497(3) 0.073(4) Uani 0.737(6) 1 d P . .
H71A H 0.2297 0.5581 -0.1482 0.088 Uiso 0.737(6) 1 calc PR . .
C72 C 0.2675(7) 0.5958(6) -0.1725(6) 0.113(7) Uani 0.737(6) 1 d P . .
H72A H 0.2476 0.6109 -0.1852 0.136 Uiso 0.737(6) 1 calc PR . .
C73 C 0.3105(7) 0.6050(6) -0.1772(6) 0.120(7) Uani 0.737(6) 1 d P . .
H73A H 0.3198 0.6253 -0.1937 0.144 Uiso 0.737(6) 1 calc PR . .
C74 C 0.3369(7) 0.5820(6) -0.1556(6) 0.113(7) Uani 0.737(6) 1 d P . .
H74A H 0.3650 0.5866 -0.1576 0.135 Uiso 0.737(6) 1 calc PR . .
C75 C 0.3242(5) 0.5552(6) -0.1336(5) 0.084(5) Uani 0.737(6) 1 d P . .
H75A H 0.3438 0.5413 -0.1194 0.101 Uiso 0.737(6) 1 calc PR . .
C76 C 0.3013(4) 0.4767(4) -0.0846(4) 0.069(4) Uani 0.737(6) 1 d P . .
C77 C 0.3249(4) 0.4575(5) -0.1101(4) 0.071(4) Uani 0.737(6) 1 d P . .
H77A H 0.3252 0.4683 -0.1346 0.085 Uiso 0.737(6) 1 calc PR . .
C78 C 0.3481(5) 0.4243(4) -0.1037(4) 0.073(4) Uani 0.737(6) 1 d P . .
H78A H 0.3666 0.4144 -0.1216 0.088 Uiso 0.737(6) 1 calc PR . .
C79 C 0.3431(5) 0.4063(5) -0.0704(6) 0.093(5) Uani 0.737(6) 1 d P . .
H79A H 0.3556 0.3810 -0.0664 0.112 Uiso 0.737(6) 1 calc PR . .
C80 C 0.3202(4) 0.4234(4) -0.0409(4) 0.070(4) Uani 0.737(6) 1 d P . .
H80A H 0.3184 0.4109 -0.0172 0.084 Uiso 0.737(6) 1 calc PR . .
C81 C 0.3008(4) 0.4588(5) -0.0485(4) 0.071(4) Uani 0.737(6) 1 d P . .
H81A H 0.2865 0.4719 -0.0291 0.085 Uiso 0.737(6) 1 calc PR . .
C82 C 0.2265(4) 0.4913(4) -0.1035(4) 0.071(4) Uani 0.737(6) 1 d P . .
C83 C 0.2212(5) 0.4771(5) -0.1399(4) 0.080(4) Uani 0.737(6) 1 d P . .
H83A H 0.2397 0.4834 -0.1591 0.096 Uiso 0.737(6) 1 calc PR . .
C84 C 0.1860(6) 0.4527(6) -0.1468(6) 0.099(6) Uani 0.737(6) 1 d P . .
H84A H 0.1832 0.4423 -0.1712 0.119 Uiso 0.737(6) 1 calc PR . .
C85 C 0.1573(6) 0.4431(5) -0.1229(6) 0.091(5) Uani 0.737(6) 1 d P . .
H85A H 0.1336 0.4290 -0.1292 0.109 Uiso 0.737(6) 1 calc PR . .
C86 C 0.1663(5) 0.4563(5) -0.0877(6) 0.092(5) Uani 0.737(6) 1 d P . .
H86A H 0.1489 0.4478 -0.0683 0.111 Uiso 0.737(6) 1 calc PR . .
C87 C 0.1979(4) 0.4804(5) -0.0778(5) 0.082(5) Uani 0.737(6) 1 d P . .
H87A H 0.2001 0.4897 -0.0529 0.098 Uiso 0.737(6) 1 calc PR . .
N4 N 0.1943(12) 0.3242(13) -0.1112(12) 0.201(16) Uani 0.50 1 d P . .
C88 C 0.2464(7) 0.3782(7) -0.1004(6) 0.076(6) Uani 0.50 1 d P . .
H88A H 0.2661 0.3702 -0.0817 0.114 Uiso 0.50 1 calc PR . .
H88B H 0.2326 0.4026 -0.0922 0.114 Uiso 0.50 1 calc PR . .
H88C H 0.2601 0.3834 -0.1240 0.114 Uiso 0.50 1 calc PR . .
C89 C 0.2199(11) 0.3491(11) -0.1049(9) 0.135(14) Uani 0.50 1 d P . .

loop_
_atom_site_aniso_label
_atom_site_aniso_U_11
_atom_site_aniso_U_22
_atom_site_aniso_U_33
_atom_site_aniso_U_23
_atom_site_aniso_U_13
_atom_site_aniso_U_12
Mo1 0.0295(4) 0.0304(4) 0.0345(4) 0.0019(3) -0.0011(3) -0.0063(3)
Fe1 0.0331(6) 0.0434(7) 0.0418(7) 0.0016(5) -0.0003(5) -0.0098(5)
Fe2 0.0410(7) 0.0403(7) 0.0388(7) -0.0019(5) 0.0002(5) -0.0115(5)
Fe3 0.0419(6) 0.0339(6) 0.0376(7) 0.0013(5) 0.0013(5) -0.0080(5)
Fe4 0.0269(6) 0.0269(6) 0.0260(11) 0.000 0.000 0.000
Fe5 0.0278(7) 0.0278(7) 0.0255(11) 0.000 0.000 0.000
S1 0.0394(11) 0.0331(10) 0.0408(11) -0.0008(8) 0.0019(9) -0.0024(8)
S2 0.0359(10) 0.0362(10) 0.0392(11) -0.0025(8) 0.0024(8) -0.0051(8)
S3 0.0380(11) 0.0462(12) 0.0394(11) 0.0053(9) -0.0046(9) -0.0087(9)
S4 0.0472(13) 0.0442(12) 0.0570(14) -0.0008(10) 0.0019(10) -0.0188(10)
P1 0.0365(11) 0.0477(13) 0.0495(13) 0.0043(10) -0.0024(10) -0.0076(10)
P2 0.0483(13) 0.0560(14) 0.0427(13) -0.0098(11) 0.0014(10) -0.0116(11)
P3 0.0552(13) 0.0394(12) 0.0411(12) 0.0042(10) 0.0060(10) -0.0033(10)
N1 0.033(3) 0.032(3) 0.031(3) 0.001(3) 0.001(3) -0.001(3)
N2 0.050(5) 0.050(5) 0.027(8) 0.000 0.000 0.000
N3 0.046(5) 0.046(5) 0.010(6) 0.000 0.000 0.000
O1 0.035(3) 0.032(3) 0.036(3) 0.002(2) -0.007(2) -0.004(2)
O2 0.037(3) 0.040(3) 0.033(3) 0.002(2) -0.006(2) -0.009(2)
O3 0.031(3) 0.033(3) 0.050(3) 0.005(2) 0.002(2) -0.002(2)
O4 0.033(3) 0.034(3) 0.034(3) 0.001(2) 0.000(2) -0.010(2)
Cl1 0.0435(13) 0.0435(13) 0.0286(19) 0.000 0.000 0.000
C1 0.027(4) 0.038(5) 0.031(4) 0.003(3) 0.007(3) -0.004(3)
C2 0.043(4) 0.032(4) 0.043(5) -0.007(3) -0.007(4) -0.002(3)
C3 0.034(4) 0.039(4) 0.048(5) 0.016(4) 0.004(4) 0.000(3)
C4 0.028(4) 0.034(4) 0.039(4) 0.005(3) -0.010(3) -0.008(3)
C5 0.037(4) 0.035(4) 0.051(5) 0.009(4) 0.000(4) 0.002(3)
C6 0.046(5) 0.061(6) 0.054(6) 0.013(5) -0.008(4) -0.006(4)
C7 0.088(7) 0.056(6) 0.057(6) 0.001(5) -0.010(5) -0.027(5)
C8 0.131(11) 0.090(9) 0.068(8) 0.008(6) -0.027(7) -0.045(8)
C9 0.142(11) 0.084(8) 0.051(6) 0.007(6) -0.008(7) -0.033(8)
C10 0.094(8) 0.075(7) 0.068(7) 0.033(6) -0.018(6) -0.019(6)
C11 0.055(5) 0.056(5) 0.057(6) 0.007(4) -0.006(4) -0.006(4)
C12 0.045(5) 0.064(6) 0.064(6) 0.014(5) -0.003(4) -0.016(4)
C13 0.046(5) 0.081(7) 0.086(8) 0.020(6) 0.005(5) -0.002(5)
C14 0.089(8) 0.069(7) 0.100(9) 0.026(6) 0.040(7) 0.006(6)
C15 0.068(7) 0.089(8) 0.090(8) 0.028(7) 0.026(6) -0.024(6)
C16 0.057(7) 0.160(13) 0.096(10) 0.015(9) -0.009(7) -0.040(8)
C17 0.042(5) 0.103(8) 0.082(7) 0.019(6) -0.001(5) -0.012(5)
C18 0.064(6) 0.062(6) 0.072(7) -0.012(5) 0.006(5) -0.005(5)
C19 0.086(8) 0.072(7) 0.104(9) -0.007(7) 0.018(7) 0.014(6)
C20 0.130(13) 0.063(8) 0.203(19) -0.008(10) 0.063(13) 0.010(8)
C21 0.139(15) 0.104(12) 0.164(16) -0.068(12) 0.071(13) -0.040(11)
C22 0.082(9) 0.145(13) 0.119(12) -0.062(10) 0.024(8) -0.017(9)
C23 0.050(6) 0.102(8) 0.075(7) -0.035(6) 0.005(5) -0.004(6)
C24 0.067(6) 0.059(6) 0.059(6) -0.007(5) 0.006(5) -0.003(5)
C25 0.111(10) 0.068(7) 0.083(8) 0.004(6) 0.022(7) 0.000(7)
C26 0.197(17) 0.065(8) 0.087(10) 0.003(7) -0.021(10) -0.011(9)
C27 0.154(14) 0.065(8) 0.126(12) 0.008(9) -0.044(11) 0.002(9)
C28 0.104(10) 0.083(9) 0.126(12) 0.000(8) -0.015(9) 0.027(8)
C29 0.075(7) 0.073(7) 0.095(8) -0.005(6) 0.007(6) 0.007(6)
C30 0.060(6) 0.076(7) 0.051(6) -0.012(5) -0.010(5) -0.013(5)
C31 0.051(6) 0.129(10) 0.073(7) -0.040(7) -0.010(5) -0.012(6)
C32 0.054(7) 0.153(12) 0.086(9) -0.037(8) -0.013(6) -0.014(7)
C33 0.078(8) 0.094(8) 0.063(7) -0.010(6) -0.016(6) -0.021(6)
C34 0.099(9) 0.093(8) 0.044(6) -0.015(6) -0.011(6) -0.008(7)
C35 0.066(6) 0.079(7) 0.043(5) -0.023(5) -0.005(5) -0.008(5)
C36 0.053(5) 0.069(6) 0.041(5) -0.009(4) 0.008(4) -0.017(5)
C37 0.059(6) 0.061(6) 0.075(7) -0.010(5) -0.003(5) -0.011(5)
C38 0.062(7) 0.090(8) 0.074(7) -0.029(6) 0.020(5) -0.024(6)
C39 0.067(7) 0.094(9) 0.075(7) -0.014(6) 0.022(6) -0.034(6)
C40 0.105(9) 0.086(8) 0.065(7) 0.004(6) 0.015(7) -0.029(7)
C41 0.056(6) 0.074(7) 0.056(6) -0.004(5) 0.006(5) -0.013(5)
C42 0.071(6) 0.046(5) 0.054(6) 0.014(4) 0.007(5) -0.002(4)
C43 0.088(8) 0.061(6) 0.070(7) 0.012(5) 0.000(6) 0.003(5)
C44 0.101(9) 0.059(7) 0.097(9) 0.035(6) 0.019(7) 0.016(6)
C45 0.108(9) 0.040(6) 0.112(10) 0.012(6) 0.034(8) 0.004(6)
C46 0.106(9) 0.047(6) 0.082(8) -0.003(5) 0.014(7) -0.002(6)
C47 0.090(8) 0.047(6) 0.069(7) -0.004(5) -0.006(6) -0.006(5)
C48 0.070(6) 0.049(5) 0.052(6) -0.001(4) 0.010(5) -0.010(5)
C49 0.062(6) 0.080(7) 0.055(6) 0.005(5) 0.005(5) -0.003(5)
C50 0.057(6) 0.092(8) 0.071(7) 0.002(6) 0.018(5) -0.006(5)
C51 0.078(7) 0.076(7) 0.058(6) -0.002(5) 0.020(5) -0.007(6)
C52 0.094(8) 0.072(7) 0.051(6) 0.009(5) 0.020(6) 0.007(6)
C53 0.067(6) 0.058(6) 0.045(5) 0.006(4) 0.014(4) 0.003(5)
C54 0.061(5) 0.042(5) 0.037(5) 0.004(4) -0.003(4) 0.004(4)
C55 0.061(6) 0.061(6) 0.053(6) 0.002(5) 0.001(5) 0.008(5)
C56 0.053(6) 0.075(7) 0.064(6) 0.011(5) -0.010(5) 0.003(5)
C57 0.062(6) 0.066(6) 0.060(6) 0.008(5) -0.009(5) 0.000(5)
C58 0.065(6) 0.053(5) 0.058(6) -0.008(5) -0.001(5) -0.005(4)
C59 0.057(5) 0.050(5) 0.052(5) -0.011(4) 0.002(4) -0.003(4)
C60 0.141(17) 0.141(17) 0.069(19) 0.000 0.000 0.000
C61 0.48(6) 0.48(6) 0.011(15) 0.000 0.000 0.000
C62 0.120(15) 0.120(15) 0.10(2) 0.000 0.000 0.000
C63 0.40(5) 0.40(5) 0.022(16) 0.000 0.000 0.000
B1 0.071(11) 0.093(13) 0.075(12) 0.017(10) -0.008(9) 0.022(10)
C64 0.073(10) 0.098(11) 0.057(9) -0.003(8) 0.011(8) 0.006(9)
C65 0.082(11) 0.096(12) 0.071(10) 0.000(9) 0.003(9) -0.013(9)
C66 0.127(17) 0.091(13) 0.098(14) -0.004(11) 0.017(12) -0.013(12)
C67 0.14(2) 0.090(14) 0.141(19) -0.015(13) 0.046(17) -0.015(14)
C68 0.099(15) 0.106(15) 0.137(18) 0.011(14) 0.044(13) 0.009(12)
C69 0.077(11) 0.127(15) 0.072(11) -0.017(10) 0.026(9) 0.006(10)
C70 0.065(9) 0.076(9) 0.070(9) 0.010(8) 0.004(7) -0.006(7)
C71 0.068(9) 0.109(12) 0.042(8) 0.021(8) -0.012(7) -0.021(8)
C72 0.140(19) 0.089(13) 0.110(15) 0.016(12) -0.051(13) 0.007(12)
C73 0.128(17) 0.099(14) 0.134(18) 0.029(13) -0.003(14) -0.056(13)
C74 0.111(15) 0.091(13) 0.136(18) 0.023(12) -0.051(14) -0.020(12)
C75 0.069(10) 0.099(13) 0.084(11) 0.008(10) 0.013(8) -0.017(9)
C76 0.048(8) 0.081(10) 0.077(10) 0.010(8) 0.002(7) 0.004(7)
C77 0.073(9) 0.085(11) 0.054(8) -0.010(7) -0.002(7) -0.002(8)
C78 0.088(11) 0.063(9) 0.068(10) -0.006(8) -0.019(8) 0.019(8)
C79 0.075(11) 0.074(11) 0.130(16) 0.009(11) -0.026(11) 0.015(9)
C80 0.053(8) 0.078(10) 0.079(10) 0.035(8) 0.005(7) 0.011(7)
C81 0.063(9) 0.089(11) 0.061(9) 0.009(8) 0.003(7) -0.012(8)
C82 0.072(9) 0.065(9) 0.075(10) 0.018(8) -0.004(8) 0.014(7)
C83 0.083(11) 0.097(12) 0.060(10) 0.003(8) -0.010(8) -0.004(9)
C84 0.102(14) 0.095(13) 0.101(14) 0.001(10) -0.036(12) -0.015(11)
C85 0.083(12) 0.092(12) 0.099(14) 0.019(11) -0.005(11) -0.013(10)
C86 0.084(12) 0.082(11) 0.111(15) 0.039(11) 0.023(11) 0.000(9)
C87 0.057(9) 0.100(12) 0.089(12) 0.031(9) 0.021(8) 0.014(9)
N4 0.17(3) 0.20(4) 0.23(4) -0.04(3) 0.01(3) -0.01(3)
C88 0.083(15) 0.069(13) 0.075(15) -0.002(11) 0.026(12) -0.030(12)
C89 0.13(3) 0.16(3) 0.11(2) -0.06(2) 0.06(2) -0.07(3)

loop_
_atom_type_symbol
_atom_type_description
_atom_type_scat_dispersion_real
_atom_type_scat_dispersion_imag
_atom_type_scat_source
C C 0.0033 0.0016 'International Tables Vol C Tables 4.2.6.8 and 6.1.1.4'
H H 0.0000 0.0000 'International Tables Vol C Tables 4.2.6.8 and 6.1.1.4'
N N 0.0061 0.0033 'International Tables Vol C Tables 4.2.6.8 and 6.1.1.4'
O O 0.0106 0.0060 'International Tables Vol C Tables 4.2.6.8 and 6.1.1.4'
P P 0.1023 0.0942 'International Tables Vol C Tables 4.2.6.8 and 6.1.1.4'
S S 0.1246 0.1234 'International Tables Vol C Tables 4.2.6.8 and 6.1.1.4'
Fe Fe 0.3463 0.8444 'International Tables Vol C Tables 4.2.6.8 and 6.1.1.4'
Mo Mo -1.6832 0.6857 'International Tables Vol C Tables 4.2.6.8 and 6.1.1.4'
B B 0.0013 0.0007 'International Tables Vol C Tables 4.2.6.8 and 6.1.1.4'
Cl Cl 0.1484 0.1585 'International Tables Vol C Tables 4.2.6.8 and 6.1.1.4'

loop_
_geom_angle_atom_site_label_1
_geom_angle_atom_site_label_2
_geom_angle_atom_site_label_3
_geom_angle
_geom_angle_site_symmetry_1
_geom_angle_site_symmetry_3
_geom_angle_publ_flag
O3 Mo1 O1 78.32(19) . . ?
O3 Mo1 N1 75.95(19) . . ?
O1 Mo1 N1 76.09(19) . . ?
O3 Mo1 S2 161.57(15) . . ?
O1 Mo1 S2 88.78(14) . . ?
N1 Mo1 S2 88.29(15) . . ?
O3 Mo1 S1 88.46(14) . . ?
O1 Mo1 S1 87.03(14) . . ?
N1 Mo1 S1 158.91(15) . . ?
S2 Mo1 S1 104.11(7) . . ?
O3 Mo1 S3 86.98(14) . . ?
O1 Mo1 S3 161.91(14) . . ?
N1 Mo1 S3 90.25(15) . . ?
S2 Mo1 S3 102.81(7) . . ?
S1 Mo1 S3 103.22(7) . . ?
O3 Mo1 Fe3 140.94(14) . . ?
O1 Mo1 Fe3 98.20(13) . . ?
N1 Mo1 Fe3 141.65(14) . . ?
S2 Mo1 Fe3 53.45(5) . . ?
S1 Mo1 Fe3 52.49(5) . . ?
S3 Mo1 Fe3 99.86(6) . . ?
O3 Mo1 Fe2 97.32(14) . . ?
O1 Mo1 Fe2 139.29(13) . . ?
N1 Mo1 Fe2 142.78(15) . . ?
S2 Mo1 Fe2 101.03(6) . . ?
S1 Mo1 Fe2 52.27(5) . . ?
S3 Mo1 Fe2 52.60(6) . . ?
Fe3 Mo1 Fe2 60.10(4) . . ?
O3 Mo1 Fe1 139.43(14) . . ?
O1 Mo1 Fe1 141.61(14) . . ?
N1 Mo1 Fe1 102.70(15) . . ?
S2 Mo1 Fe1 52.97(5) . . ?
S1 Mo1 Fe1 98.38(6) . . ?
S3 Mo1 Fe1 52.49(5) . . ?
Fe3 Mo1 Fe1 58.64(4) . . ?
Fe2 Mo1 Fe1 58.94(4) . . ?
S3 Fe1 S2 109.18(8) . . ?
S3 Fe1 S4 103.94(9) . . ?
S2 Fe1 S4 107.26(9) . . ?
S3 Fe1 P1 114.19(9) . . ?
S2 Fe1 P1 110.78(8) . . ?
S4 Fe1 P1 111.08(9) . . ?
S3 Fe1 Fe3 104.30(7) . . ?
S2 Fe1 Fe3 54.80(6) . . ?
S4 Fe1 Fe3 55.10(7) . . ?
P1 Fe1 Fe3 141.47(7) . . ?
S3 Fe1 Fe2 54.07(6) . . ?
S2 Fe1 Fe2 104.27(7) . . ?
S4 Fe1 Fe2 53.40(6) . . ?
P1 Fe1 Fe2 144.82(7) . . ?
Fe3 Fe1 Fe2 61.09(4) . . ?
S3 Fe1 Mo1 56.43(6) . . ?
S2 Fe1 Mo1 55.72(5) . . ?
S4 Fe1 Mo1 102.05(7) . . ?
P1 Fe1 Mo1 146.85(7) . . ?
Fe3 Fe1 Mo1 60.25(4) . . ?
Fe2 Fe1 Mo1 60.20(4) . . ?
S1 Fe2 S4 103.60(9) . . ?
S1 Fe2 S3 111.59(8) . . ?
S4 Fe2 S3 105.97(9) . . ?
S1 Fe2 P2 104.10(9) . . ?
S4 Fe2 P2 120.62(9) . . ?
S3 Fe2 P2 110.73(9) . . ?
S1 Fe2 Fe1 103.33(7) . . ?
S4 Fe2 Fe1 55.38(7) . . ?
S3 Fe2 Fe1 54.25(6) . . ?
P2 Fe2 Fe1 152.28(8) . . ?
S1 Fe2 Mo1 56.76(6) . . ?
S4 Fe2 Mo1 104.16(7) . . ?
S3 Fe2 Mo1 56.77(6) . . ?
P2 Fe2 Mo1 134.90(7) . . ?
Fe1 Fe2 Mo1 60.86(4) . . ?
S1 Fe2 Fe3 53.42(6) . . ?
S4 Fe2 Fe3 54.79(6) . . ?
S3 Fe2 Fe3 102.85(7) . . ?
P2 Fe2 Fe3 145.25(8) . . ?
Fe1 Fe2 Fe3 59.18(4) . . ?
Mo1 Fe2 Fe3 59.85(3) . . ?
S1 Fe3 S2 110.78(8) . . ?
S1 Fe3 S4 101.65(9) . . ?
S2 Fe3 S4 107.08(9) . . ?
S1 Fe3 P3 111.03(9) . . ?
S2 Fe3 P3 104.59(8) . . ?
S4 Fe3 P3 121.59(9) . . ?
S1 Fe3 Fe1 103.65(7) . . ?
S2 Fe3 Fe1 54.60(6) . . ?
S4 Fe3 Fe1 55.12(7) . . ?
P3 Fe3 Fe1 144.58(8) . . ?
S1 Fe3 Mo1 56.81(6) . . ?
S2 Fe3 Mo1 56.04(5) . . ?
S4 Fe3 Mo1 102.75(7) . . ?
P3 Fe3 Mo1 135.61(7) . . ?
Fe1 Fe3 Mo1 61.12(4) . . ?
S1 Fe3 Fe2 53.24(6) . . ?
S2 Fe3 Fe2 103.00(7) . . ?
S4 Fe3 Fe2 52.86(6) . . ?
P3 Fe3 Fe2 151.97(7) . . ?
Fe1 Fe3 Fe2 59.73(4) . . ?
Mo1 Fe3 Fe2 60.05(3) . . ?
O2 Fe4 O2 178.6(3) 4 3 ?
O2 Fe4 O2 89.992(4) 4 . ?
O2 Fe4 O2 89.995(4) 3 . ?
O2 Fe4 O2 89.990(4) 4 2 ?
O2 Fe4 O2 89.987(4) 3 2 ?
O2 Fe4 O2 178.6(3) . 2 ?
O2 Fe4 N2 90.71(14) 4 . ?
O2 Fe4 N2 90.71(14) 3 . ?
O2 Fe4 N2 90.71(14) . . ?
O2 Fe4 N2 90.71(14) 2 . ?
O2 Fe4 Cl1 89.29(14) 4 . ?
O2 Fe4 Cl1 89.29(14) 3 . ?
O2 Fe4 Cl1 89.29(14) . . ?
O2 Fe4 Cl1 89.29(14) 2 . ?
N2 Fe4 Cl1 180.000(1) . . ?
N3 Fe5 O4 90.90(14) . 4 ?
N3 Fe5 O4 90.90(14) . 3 ?
O4 Fe5 O4 178.2(3) 4 3 ?
N3 Fe5 O4 90.90(14) . . ?
O4 Fe5 O4 89.985(5) 4 . ?
O4 Fe5 O4 89.991(5) 3 . ?
N3 Fe5 O4 90.90(14) . 2 ?
O4 Fe5 O4 89.985(5) 4 2 ?
O4 Fe5 O4 89.982(5) 3 2 ?
O4 Fe5 O4 178.2(3) . 2 ?
N3 Fe5 Cl1 180.0 . . ?
O4 Fe5 Cl1 89.10(14) 4 . ?
O4 Fe5 Cl1 89.10(14) 3 . ?
O4 Fe5 Cl1 89.10(14) . . ?
O4 Fe5 Cl1 89.10(14) 2 . ?
Fe2 S1 Fe3 73.34(7) . . ?
Fe2 S1 Mo1 70.96(6) . . ?
Fe3 S1 Mo1 70.71(6) . . ?
Fe1 S2 Fe3 70.60(7) . . ?
Fe1 S2 Mo1 71.31(6) . . ?
Fe3 S2 Mo1 70.51(6) . . ?
Fe2 S3 Fe1 71.68(7) . . ?
Fe2 S3 Mo1 70.63(6) . . ?
Fe1 S3 Mo1 71.08(6) . . ?
Fe2 S4 Fe3 72.34(7) . . ?
Fe2 S4 Fe1 71.23(7) . . ?
Fe3 S4 Fe1 69.78(7) . . ?
C6 P1 C18 104.6(5) . . ?
C6 P1 C12 104.4(4) . . ?
C18 P1 C12 111.7(5) . . ?
C6 P1 Fe1 112.0(3) . . ?
C18 P1 Fe1 110.7(3) . . ?
C12 P1 Fe1 113.0(3) . . ?
C36 P2 C24 104.1(4) . . ?
C36 P2 C30 107.3(4) . . ?
C24 P2 C30 105.8(5) . . ?
C36 P2 Fe2 115.0(3) . . ?
C24 P2 Fe2 108.6(3) . . ?
C30 P2 Fe2 115.1(3) . . ?
C54 P3 C42 105.5(4) . . ?
C54 P3 C48 107.6(4) . . ?
C42 P3 C48 104.9(4) . . ?
C54 P3 Fe3 112.2(3) . . ?
C42 P3 Fe3 110.9(3) . . ?
C48 P3 Fe3 115.2(3) . . ?
C3 N1 C5 108.2(5) . . ?
C3 N1 C2 110.6(6) . . ?
C5 N1 C2 108.1(6) . . ?
C3 N1 Mo1 106.5(4) . . ?
C5 N1 Mo1 116.9(4) . . ?
C2 N1 Mo1 106.5(4) . . ?
C60 N2 Fe4 180.000(3) . . ?
C62 N3 Fe5 180.000(1) . . ?
C1 O1 Mo1 120.2(4) . . ?
C1 O2 Fe4 137.4(5) . . ?
C4 O3 Mo1 120.3(5) . . ?
C4 O4 Fe5 135.6(5) . . ?
Fe4 Cl1 Fe5 180.0 . . ?
O2 C1 O1 122.6(7) . . ?
O2 C1 C2 119.9(6) . . ?
O1 C1 C2 117.3(6) . . ?
C1 C2 N1 113.6(6) . . ?
C4 C3 N1 114.6(6) . . ?
O4 C4 O3 122.6(7) . . ?
O4 C4 C3 120.7(6) . . ?
O3 C4 C3 116.6(6) . . ?
C7 C6 C11 109.7(8) . . ?
C7 C6 P1 111.6(6) . . ?
C11 C6 P1 112.6(6) . . ?
C6 C7 C8 111.8(9) . . ?
C7 C8 C9 110.1(9) . . ?
C10 C9 C8 111.7(10) . . ?
C9 C10 C11 110.2(9) . . ?
C10 C11 C6 112.4(8) . . ?
C13 C12 C17 110.5(8) . . ?
C13 C12 P1 112.9(6) . . ?
C17 C12 P1 115.0(7) . . ?
C12 C13 C14 111.7(9) . . ?
C15 C14 C13 112.4(9) . . ?
C14 C15 C16 111.3(10) . . ?
C15 C16 C17 114.0(9) . . ?
C16 C17 C12 109.7(10) . . ?
C23 C18 C19 110.5(9) . . ?
C23 C18 P1 113.2(7) . . ?
C19 C18 P1 117.3(8) . . ?
C20 C19 C18 107.2(11) . . ?
C21 C20 C19 110.8(13) . . ?
C22 C21 C20 113.9(12) . . ?
C21 C22 C23 109.7(11) . . ?
C22 C23 C18 109.9(11) . . ?
C29 C24 C25 109.5(9) . . ?
C29 C24 P2 118.4(7) . . ?
C25 C24 P2 111.4(7) . . ?
C24 C25 C26 108.9(11) . . ?
C27 C26 C25 112.8(12) . . ?
C26 C27 C28 112.7(12) . . ?
C27 C28 C29 110.8(11) . . ?
C24 C29 C28 109.7(10) . . ?
C31 C30 C35 111.9(9) . . ?
C31 C30 P2 113.8(7) . . ?
C35 C30 P2 114.9(7) . . ?
C30 C31 C32 112.3(9) . . ?
C33 C32 C31 111.9(9) . . ?
C32 C33 C34 111.3(10) . . ?
C33 C34 C35 111.0(9) . . ?
C30 C35 C34 112.5(8) . . ?
C41 C36 C37 109.1(7) . . ?
C41 C36 P2 112.7(6) . . ?
C37 C36 P2 112.7(6) . . ?
C38 C37 C36 109.2(8) . . ?
C39 C38 C37 112.1(9) . . ?
C38 C39 C40 112.4(9) . . ?
C39 C40 C41 110.7(9) . . ?
C36 C41 C40 111.5(9) . . ?
C47 C42 C43 110.5(8) . . ?
C47 C42 P3 112.7(7) . . ?
C43 C42 P3 114.9(7) . . ?
C42 C43 C44 112.0(9) . . ?
C45 C44 C43 110.0(9) . . ?
C46 C45 C44 110.3(9) . . ?
C47 C46 C45 113.3(9) . . ?
C46 C47 C42 112.5(9) . . ?
C49 C48 C53 110.0(8) . . ?
C49 C48 P3 113.2(6) . . ?
C53 C48 P3 115.5(7) . . ?
C48 C49 C50 112.7(8) . . ?
C51 C50 C49 110.8(9) . . ?
C52 C51 C50 111.8(9) . . ?
C51 C52 C53 111.8(8) . . ?
C52 C53 C48 111.8(8) . . ?
C55 C54 C59 109.8(7) . . ?
C55 C54 P3 113.8(6) . . ?
C59 C54 P3 110.9(6) . . ?
C56 C55 C54 110.9(8) . . ?
C57 C56 C55 113.4(8) . . ?
C58 C57 C56 110.1(8) . . ?
C57 C58 C59 112.1(8) . . ?
C58 C59 C54 109.6(7) . . ?
N2 C60 C61 180.000(5) . . ?
N3 C62 C63 180.000(2) . . ?
C82 B1 C76 104.2(13) . . ?
C82 B1 C70 112.1(13) . . ?
C76 B1 C70 113.0(13) . . ?
C82 B1 C64 114.2(13) . . ?
C76 B1 C64 110.8(12) . . ?
C70 B1 C64 102.8(13) . . ?
C65 C64 C69 120.0 . . ?
C65 C64 B1 120.4(9) . . ?
C69 C64 B1 118.8(9) . . ?
C64 C65 C66 120.0 . . ?
C65 C66 C67 120.0 . . ?
C66 C67 C68 120.0 . . ?
C67 C68 C69 120.0 . . ?
C68 C69 C64 120.0 . . ?
C75 C70 C71 114.8(14) . . ?
C75 C70 B1 123.6(14) . . ?
C71 C70 B1 120.6(13) . . ?
C72 C71 C70 123.2(15) . . ?
C71 C72 C73 118.3(17) . . ?
C74 C73 C72 115.5(17) . . ?
C75 C74 C73 122(2) . . ?
C74 C75 C70 126.3(19) . . ?
C77 C76 C81 115.0(14) . . ?
C77 C76 B1 125.8(14) . . ?
C81 C76 B1 118.7(13) . . ?
C76 C77 C78 126.0(15) . . ?
C79 C78 C77 116.1(15) . . ?
C78 C79 C80 123.5(15) . . ?
C81 C80 C79 116.4(14) . . ?
C80 C81 C76 122.4(14) . . ?
C87 C82 C83 116.9(16) . . ?
C87 C82 B1 124.7(15) . . ?
C83 C82 B1 117.8(14) . . ?
C82 C83 C84 116.9(16) . . ?
C85 C84 C83 127.3(18) . . ?
C84 C85 C86 111.5(17) . . ?
C87 C86 C85 126.5(17) . . ?
C86 C87 C82 120.6(17) . . ?
N4 C89 C88 175(5) . . ?

loop_
_geom_bond_atom_site_label_1
_geom_bond_atom_site_label_2
_geom_bond_distance
_geom_bond_site_symmetry_2
_geom_bond_publ_flag
Mo1 O3 2.129(5) . ?
Mo1 O1 2.132(5) . ?
Mo1 N1 2.299(6) . ?
Mo1 S2 2.342(2) . ?
Mo1 S1 2.360(2) . ?
Mo1 S3 2.364(2) . ?
Mo1 Fe3 2.6614(12) . ?
Mo1 Fe2 2.6668(12) . ?
Mo1 Fe1 2.6842(12) . ?
Fe1 S3 2.251(2) . ?
Fe1 S2 2.262(2) . ?
Fe1 S4 2.288(2) . ?
Fe1 P1 2.415(2) . ?
Fe1 Fe3 2.6177(16) . ?
Fe1 Fe2 2.6327(16) . ?
Fe2 S1 2.231(2) . ?
Fe2 S4 2.232(2) . ?
Fe2 S3 2.246(2) . ?
Fe2 P2 2.344(3) . ?
Fe2 Fe3 2.6682(16) . ?
Fe3 S1 2.237(2) . ?
Fe3 S2 2.268(2) . ?
Fe3 S4 2.288(2) . ?
Fe3 P3 2.394(2) . ?
Fe4 O2 2.090(5) 4 ?
Fe4 O2 2.090(5) 3 ?
Fe4 O2 2.090(5) . ?
Fe4 O2 2.090(5) 2 ?
Fe4 N2 2.106(14) . ?
Fe4 Cl1 2.512(4) . ?
Fe5 N3 2.094(12) . ?
Fe5 O4 2.096(4) 4 ?
Fe5 O4 2.096(4) 3 ?
Fe5 O4 2.096(4) . ?
Fe5 O4 2.096(4) 2 ?
Fe5 Cl1 2.526(4) . ?
P1 C6 1.840(9) . ?
P1 C18 1.858(10) . ?
P1 C12 1.861(8) . ?
P2 C36 1.841(8) . ?
P2 C24 1.855(10) . ?
P2 C30 1.860(9) . ?
P3 C54 1.855(9) . ?
P3 C42 1.857(9) . ?
P3 C48 1.865(9) . ?
N1 C3 1.489(9) . ?
N1 C5 1.491(9) . ?
N1 C2 1.496(9) . ?
N2 C60 1.06(3) . ?
N3 C62 1.04(3) . ?
O1 C1 1.272(9) . ?
O2 C1 1.246(8) . ?
O3 C4 1.290(8) . ?
O4 C4 1.236(8) . ?
C1 C2 1.492(10) . ?
C3 C4 1.484(10) . ?
C6 C7 1.521(13) . ?
C6 C11 1.527(12) . ?
C7 C8 1.522(14) . ?
C8 C9 1.526(15) . ?
C9 C10 1.512(15) . ?
C10 C11 1.513(13) . ?
C12 C13 1.496(13) . ?
C12 C17 1.534(13) . ?
C13 C14 1.510(14) . ?
C14 C15 1.468(15) . ?
C15 C16 1.471(16) . ?
C16 C17 1.508(15) . ?
C18 C23 1.535(15) . ?
C18 C19 1.537(15) . ?
C19 C20 1.528(18) . ?
C20 C21 1.53(2) . ?
C21 C22 1.50(2) . ?
C22 C23 1.514(16) . ?
C24 C29 1.506(13) . ?
C24 C25 1.549(14) . ?
C25 C26 1.554(17) . ?
C26 C27 1.433(19) . ?
C27 C28 1.529(19) . ?
C28 C29 1.552(16) . ?
C30 C31 1.457(15) . ?
C30 C35 1.515(12) . ?
C31 C32 1.568(13) . ?
C32 C33 1.478(15) . ?
C33 C34 1.502(16) . ?
C34 C35 1.516(13) . ?
C36 C41 1.521(13) . ?
C36 C37 1.547(12) . ?
C37 C38 1.522(13) . ?
C38 C39 1.500(15) . ?
C39 C40 1.530(15) . ?
C40 C41 1.539(13) . ?
C42 C47 1.507(13) . ?
C42 C43 1.529(13) . ?
C43 C44 1.538(14) . ?
C44 C45 1.521(16) . ?
C45 C46 1.494(15) . ?
C46 C47 1.494(13) . ?
C48 C49 1.517(13) . ?
C48 C53 1.546(12) . ?
C49 C50 1.533(13) . ?
C50 C51 1.526(14) . ?
C51 C52 1.492(14) . ?
C52 C53 1.506(13) . ?
C54 C55 1.516(12) . ?
C54 C59 1.542(11) . ?
C55 C56 1.512(13) . ?
C56 C57 1.511(13) . ?
C57 C58 1.507(13) . ?
C58 C59 1.538(12) . ?
C60 C61 1.47(4) . ?
C62 C63 1.52(4) . ?
B1 C82 1.64(2) . ?
B1 C76 1.65(2) . ?
B1 C70 1.67(2) . ?
B1 C64 1.70(2) . ?
C64 C65 1.3900 . ?
C64 C69 1.3900 . ?
C65 C66 1.3900 . ?
C66 C67 1.3900 . ?
C67 C68 1.3900 . ?
C68 C69 1.3900 . ?
C70 C75 1.360(19) . ?
C70 C71 1.38(2) . ?
C71 C72 1.33(2) . ?
C72 C73 1.46(3) . ?
C73 C74 1.39(3) . ?
C74 C75 1.25(2) . ?
C76 C77 1.354(19) . ?
C76 C81 1.417(19) . ?
C77 C78 1.357(19) . ?
C78 C79 1.34(2) . ?
C79 C80 1.41(2) . ?
C80 C81 1.359(19) . ?
C82 C87 1.364(19) . ?
C82 C83 1.39(2) . ?
C83 C84 1.43(2) . ?
C84 C85 1.31(2) . ?
C85 C86 1.36(2) . ?
C86 C87 1.36(2) . ?
N4 C89 1.20(4) . ?
C88 C89 1.31(3) . ?
